data_7037228
loop_
_publ_author_name
'Henckel, Danielle A.'
'Lin, Yuting F.'
'McCormick, Theresa M.'
'Kaminsky, Werner'
'Cossairt, Brandi M.'

_publ_section_title
;
 A doubly deprotonated diimine dioximate metalloligand as a synthon for
 multimetallic complex assembly.
;
_journal_issue 24
_journal_name_full 'Dalton transactions (Cambridge, England : 2003)'
_journal_page_first 10068
_journal_page_last 10075
_journal_paper_doi 10.1039/c5dt03650j
_journal_volume 45
_journal_year 2016
_chemical_absolute_configuration ad
_chemical_formula_moiety 'C18 H28 Co N8 O2, Cl O4, C2 H6 O S'
_chemical_formula_sum 'C20 H34 Cl Co N8 O7 S'
_chemical_formula_weight 624.99
_chemical_name_common dh_152b
_chemical_name_systematic
;
 Complex 1
;
_space_group_IT_number 7
_symmetry_cell_setting monoclinic
_symmetry_Int_Tables_number 7
_symmetry_space_group_name_Hall 'P -2yac'
_symmetry_space_group_name_H-M 'P 1 n 1'
_atom_sites_solution_hydrogens geom
_atom_sites_solution_primary direct
_atom_sites_solution_secondary difmap
_audit_conform_dict_location ftp://ftp.iucr.org/pub/cif_core.dic
_audit_conform_dict_name cif_core.dic
_audit_conform_dict_version 2.4
_audit_creation_date 2013-07-10T11:03:19-00:00
_audit_creation_method 'WinGX routine CIF_UPDATE'
_audit_update_record
;
2015-10-27 deposited with the CCDC.
2015-11-13 downloaded from the CCDC.
;
_cell_angle_alpha 90
_cell_angle_beta 92.125(14)
_cell_angle_gamma 90
_cell_formula_units_Z 2
_cell_length_a 6.8158(16)
_cell_length_b 12.780(3)
_cell_length_c 15.038(3)
_cell_measurement_reflns_used 105
_cell_measurement_temperature 100(2)
_cell_measurement_theta_max 20
_cell_measurement_theta_min 3
_cell_volume 1309.0(5)
_computing_cell_refinement 'SAINT (Bruker, 2007)'
_computing_data_collection 'APEX2 (Bruker, 2007)'
_computing_data_reduction 'SAINT (Bruker, 2007)'
_computing_molecular_graphics 'ORTEP-3 for Windows (Farrugia, 1997)'
_computing_publication_material 'SHELXL-97 (Sheldrick, 1997)'
_computing_structure_refinement 'SHELXL-97 (Sheldrick, 2008)'
_computing_structure_solution 'SHELXS97 (Sheldrick, 1997)'
_diffrn_ambient_temperature 100(2)
_diffrn_measured_fraction_theta_full 1
_diffrn_measured_fraction_theta_max 0.995
_diffrn_measurement_device_type 'Bruker APEXII CCD area-detector'
_diffrn_measurement_method '\f and \w scans'
_diffrn_radiation_monochromator graphite
_diffrn_radiation_type MoK\a
_diffrn_radiation_wavelength 0.71073
_diffrn_reflns_av_R_equivalents 0.1065
_diffrn_reflns_av_unetI/netI 0.092
_diffrn_reflns_limit_h_max 8
_diffrn_reflns_limit_h_min -8
_diffrn_reflns_limit_k_max 15
_diffrn_reflns_limit_k_min -15
_diffrn_reflns_limit_l_max 18
_diffrn_reflns_limit_l_min -18
_diffrn_reflns_number 32970
_diffrn_reflns_theta_full 25
_diffrn_reflns_theta_max 25.42
_diffrn_reflns_theta_min 1.59
_diffrn_source 'fine-focus sealed tube'
_exptl_absorpt_coefficient_mu 0.895
_exptl_absorpt_correction_T_max 0.9452
_exptl_absorpt_correction_T_min 0.8529
_exptl_absorpt_correction_type multi-scan
_exptl_absorpt_process_details '(SADABS; Bruker, 2007)'
_exptl_crystal_colour orange
_exptl_crystal_density_diffrn 1.586
_exptl_crystal_density_method 'not measured'
_exptl_crystal_description plate
_exptl_crystal_F_000 652
_exptl_crystal_size_max 0.12
_exptl_crystal_size_mid 0.08
_exptl_crystal_size_min 0.01
_refine_diff_density_max 0.35
_refine_diff_density_min -0.415
_refine_diff_density_rms 0.084
_refine_ls_abs_structure_details 'Flack H D (1983), Acta Cryst. A39, 876-881'
_refine_ls_abs_structure_Flack 0.005(15)
_refine_ls_extinction_method none
_refine_ls_goodness_of_fit_ref 1.007
_refine_ls_hydrogen_treatment constr
_refine_ls_matrix_type full
_refine_ls_number_parameters 351
_refine_ls_number_reflns 4775
_refine_ls_number_restraints 2
_refine_ls_restrained_S_all 1.006
_refine_ls_R_factor_all 0.0762
_refine_ls_R_factor_gt 0.0434
_refine_ls_shift/su_max 0
_refine_ls_shift/su_mean 0
_refine_ls_structure_factor_coef Fsqd
_refine_ls_weighting_details 'calc w=1/[\s^2^(Fo^2^)+(0.0174P)^2^+0.4180P] where P=(Fo^2^+2Fc^2^)/3'
_refine_ls_weighting_scheme calc
_refine_ls_wR_factor_gt 0.0611
_refine_ls_wR_factor_ref 0.0691
_reflns_number_gt 3653
_reflns_number_total 4775
_reflns_threshold_expression >2\s(I)
_cod_data_source_file c5dt03650j2.cif
_cod_data_source_block dh_152b_0ma
_cod_depositor_comments 'Adding full bibliography for 7037228--7037238.cif.'
_cod_original_sg_symbol_H-M 'P n'
_cod_database_code 7037228

loop_
_symmetry_equiv_pos_as_xyz
'x, y, z'
'x+1/2, -y, z+1/2'

loop_
_atom_site_label
_atom_site_type_symbol
_atom_site_fract_x
_atom_site_fract_y
_atom_site_fract_z
_atom_site_U_iso_or_equiv
_atom_site_adp_type
_atom_site_occupancy
_atom_site_symmetry_multiplicity
_atom_site_calc_flag
_atom_site_refinement_flags
C1 C 0.1818(7) 0.1337(4) 0.4265(3) 0.0149(11) Uani 1 1 d .
C2 C 0.3724(6) 0.1836(3) 0.4155(3) 0.0145(10) Uani 1 1 d .
C3 C 0.5836(6) 0.2521(4) 0.2993(3) 0.0182(11) Uani 1 1 d .
H3A H 0.7041 0.2364 0.3356 0.022 Uiso 1 1 calc R
H3B H 0.5585 0.3283 0.3027 0.022 Uiso 1 1 calc R
C4 C 0.6117(6) 0.2207(4) 0.2037(3) 0.0199(11) Uani 1 1 d .
H4A H 0.6477 0.2827 0.1684 0.024 Uiso 1 1 calc R
H4B H 0.7194 0.1689 0.2008 0.024 Uiso 1 1 calc R
C5 C 0.3841(6) 0.1495(3) 0.0848(3) 0.0156(11) Uani 1 1 d .
C6 C 0.1932(7) 0.0987(4) 0.0708(3) 0.0164(11) Uani 1 1 d .
C7 C 0.0974(6) 0.1156(3) 0.5157(3) 0.0194(11) Uani 1 1 d .
H7A H -0.0436 0.1017 0.5082 0.029 Uiso 1 1 calc R
H7B H 0.1183 0.1779 0.5528 0.029 Uiso 1 1 calc R
H7C H 0.1623 0.0554 0.5443 0.029 Uiso 1 1 calc R
C8 C 0.4958(6) 0.2174(4) 0.4940(3) 0.0219(12) Uani 1 1 d .
H8A H 0.6277 0.235 0.4749 0.033 Uiso 1 1 calc R
H8B H 0.5043 0.1604 0.5376 0.033 Uiso 1 1 calc R
H8C H 0.4366 0.279 0.521 0.033 Uiso 1 1 calc R
C9 C 0.5142(6) 0.1703(4) 0.0092(3) 0.0241(12) Uani 1 1 d .
H9A H 0.4736 0.2354 -0.0206 0.036 Uiso 1 1 calc R
H9B H 0.5041 0.1123 -0.0334 0.036 Uiso 1 1 calc R
H9C H 0.6504 0.1768 0.0317 0.036 Uiso 1 1 calc R
C10 C 0.1065(6) 0.0699(4) -0.0189(3) 0.0223(12) Uani 1 1 d .
H10A H -0.0197 0.0347 -0.0119 0.033 Uiso 1 1 calc R
H10B H 0.1963 0.0229 -0.049 0.033 Uiso 1 1 calc R
H10C H 0.0863 0.1334 -0.0546 0.033 Uiso 1 1 calc R
C11 C 0.0517(6) 0.3218(3) 0.1528(3) 0.0159(11) Uani 1 1 d .
H11 H 0.0579 0.2907 0.0956 0.019 Uiso 1 1 calc R
C12 C -0.0181(6) 0.4183(4) 0.1687(3) 0.0170(11) Uani 1 1 d .
H12 H -0.0707 0.4663 0.1259 0.02 Uiso 1 1 calc R
C13 C 0.0812(6) 0.3460(4) 0.2944(3) 0.0178(11) Uani 1 1 d .
H13 H 0.1108 0.3364 0.3561 0.021 Uiso 1 1 calc R
C14 C -0.0501(6) 0.5280(3) 0.3056(3) 0.0211(11) Uani 1 1 d .
H14A H -0.0758 0.5109 0.3676 0.032 Uiso 1 1 calc R
H14B H -0.168 0.559 0.2771 0.032 Uiso 1 1 calc R
H14C H 0.0586 0.5781 0.3038 0.032 Uiso 1 1 calc R
C15 C 0.2467(6) -0.0868(4) 0.2846(3) 0.0172(11) Uani 1 1 d .
H15 H 0.1111 -0.0882 0.2971 0.021 Uiso 1 1 calc R
C16 C 0.3695(6) -0.1715(3) 0.2851(3) 0.0163(11) Uani 1 1 d .
H16 H 0.3368 -0.2418 0.2986 0.02 Uiso 1 1 calc R
C17 C 0.5349(6) -0.0310(3) 0.2506(3) 0.0131(10) Uani 1 1 d .
H17 H 0.6396 0.0139 0.2356 0.016 Uiso 1 1 calc R
C18 C 0.7300(7) -0.1940(3) 0.2555(3) 0.0196(10) Uani 1 1 d .
H18A H 0.8297 -0.1512 0.2275 0.029 Uiso 1 1 calc R
H18B H 0.7037 -0.2566 0.2193 0.029 Uiso 1 1 calc R
H18C H 0.7778 -0.2149 0.3151 0.029 Uiso 1 1 calc R
C19 C -0.5222(7) 0.4551(3) 0.0822(3) 0.0215(11) Uani 1 1 d .
H19A H -0.418 0.4133 0.0564 0.032 Uiso 1 1 calc R
H19B H -0.65 0.4325 0.0571 0.032 Uiso 1 1 calc R
H19C H -0.5187 0.4454 0.1469 0.032 Uiso 1 1 calc R
C20 C -0.6837(6) 0.6388(4) 0.1190(3) 0.0235(11) Uani 1 1 d .
H20A H -0.6656 0.6182 0.1815 0.035 Uiso 1 1 calc R
H20B H -0.8079 0.6102 0.0947 0.035 Uiso 1 1 calc R
H20C H -0.6865 0.7153 0.1147 0.035 Uiso 1 1 calc R
N1 N 0.0865(5) 0.1103(3) 0.3514(2) 0.0151(9) Uani 1 1 d .
N2 N 0.4177(5) 0.1948(3) 0.3342(2) 0.0140(9) Uani 1 1 d .
N3 N 0.4264(5) 0.1744(3) 0.1662(2) 0.0132(9) Uani 1 1 d .
N4 N 0.0983(5) 0.0852(3) 0.1445(2) 0.0112(8) Uani 1 1 d .
N5 N 0.1132(5) 0.2746(3) 0.2316(2) 0.0118(8) Uani 1 1 d .
N6 N 0.0018(5) 0.4333(3) 0.2585(2) 0.0147(9) Uani 1 1 d .
N7 N 0.3510(5) -0.0002(3) 0.2630(2) 0.0139(9) Uani 1 1 d .
N8 N 0.5503(5) -0.1339(3) 0.2622(2) 0.0163(8) Uani 1 1 d .
O1 O -0.0866(4) 0.0686(2) 0.34946(18) 0.0171(7) Uani 1 1 d .
O2 O -0.0731(4) 0.0417(2) 0.14302(18) 0.0181(7) Uani 1 1 d .
O3 O 0.1438(4) 0.3497(3) -0.0709(2) 0.0295(8) Uani 1 1 d .
O4 O 0.0480(5) 0.5224(3) -0.0433(2) 0.0445(10) Uani 1 1 d .
O5 O -0.1873(5) 0.3866(3) -0.0489(2) 0.0530(12) Uani 1 1 d .
O6 O -0.0447(4) 0.4439(3) -0.17915(18) 0.0307(9) Uani 1 1 d .
O7 O -0.2979(4) 0.6214(2) 0.10598(19) 0.0244(8) Uani 1 1 d .
Cl1 Cl -0.01070(16) 0.42596(10) -0.08541(7) 0.0233(3) Uani 1 1 d .
Co1 Co 0.23875(7) 0.13894(5) 0.24832(4) 0.01279(15) Uani 1 1 d .
S1 S -0.48566(16) 0.58924(9) 0.05727(7) 0.0219(3) Uani 1 1 d .

loop_
_atom_site_aniso_label
_atom_site_aniso_U_11
_atom_site_aniso_U_22
_atom_site_aniso_U_33
_atom_site_aniso_U_23
_atom_site_aniso_U_13
_atom_site_aniso_U_12
C1 0.015(3) 0.022(3) 0.008(2) 0.000(2) 0.000(2) 0.003(2)
C2 0.011(2) 0.015(3) 0.017(3) -0.001(2) 0.000(2) 0.007(2)
C3 0.010(2) 0.026(3) 0.019(3) -0.003(2) 0.0001(19) -0.004(2)
C4 0.012(3) 0.023(3) 0.025(3) 0.008(2) 0.005(2) 0.002(2)
C5 0.018(3) 0.011(3) 0.018(3) 0.001(2) 0.012(2) 0.006(2)
C6 0.017(3) 0.021(3) 0.011(2) 0.000(2) -0.002(2) 0.001(2)
C7 0.024(3) 0.020(3) 0.014(2) 0.001(2) 0.000(2) 0.002(2)
C8 0.022(3) 0.024(3) 0.020(3) -0.005(2) 0.003(2) -0.004(2)
C9 0.028(3) 0.031(3) 0.014(2) 0.004(2) 0.011(2) 0.001(2)
C10 0.022(3) 0.029(3) 0.016(3) 0.000(2) 0.002(2) 0.003(2)
C11 0.018(3) 0.017(3) 0.013(2) 0.000(2) 0.0035(19) -0.003(2)
C12 0.015(3) 0.020(3) 0.017(2) 0.002(2) 0.005(2) 0.000(2)
C13 0.009(2) 0.026(3) 0.018(2) -0.002(2) 0.0012(19) 0.000(2)
C14 0.020(3) 0.022(3) 0.022(3) -0.004(2) 0.002(2) 0.006(2)
C15 0.014(3) 0.022(3) 0.015(2) 0.002(2) 0.004(2) -0.010(2)
C16 0.018(3) 0.014(3) 0.018(2) 0.001(2) 0.004(2) -0.009(2)
C17 0.012(3) 0.014(3) 0.013(2) 0.0009(19) -0.0018(19) 0.004(2)
C18 0.017(2) 0.020(2) 0.022(2) 0.000(3) 0.0026(19) 0.010(3)
C19 0.025(3) 0.017(3) 0.023(3) -0.002(2) 0.003(2) 0.000(2)
C20 0.021(3) 0.028(3) 0.021(2) -0.003(2) -0.002(2) 0.006(3)
N1 0.014(2) 0.014(2) 0.018(2) -0.0015(17) 0.0033(18) 0.0010(17)
N2 0.011(2) 0.015(2) 0.017(2) -0.0012(17) 0.0000(16) -0.0001(17)
N3 0.013(2) 0.012(2) 0.015(2) 0.0011(16) 0.0046(17) 0.0019(17)
N4 0.007(2) 0.014(2) 0.0122(19) 0.0020(17) -0.0009(15) 0.0028(17)
N5 0.0087(19) 0.014(2) 0.013(2) 0.0008(17) 0.0016(16) 0.0016(16)
N6 0.012(2) 0.017(2) 0.015(2) -0.0007(17) 0.0037(17) 0.0002(18)
N7 0.013(2) 0.018(2) 0.0106(19) -0.0030(17) -0.0012(16) 0.0007(19)
N8 0.019(2) 0.018(2) 0.0119(19) -0.0019(18) -0.0005(15) 0.002(2)
O1 0.0130(17) 0.0229(19) 0.0157(16) -0.0001(14) 0.0040(13) -0.0043(15)
O2 0.0131(18) 0.027(2) 0.0146(17) -0.0052(14) -0.0011(13) -0.0032(15)
O3 0.0258(19) 0.033(2) 0.0293(19) 0.0045(17) 0.0032(15) 0.0090(18)
O4 0.072(3) 0.027(2) 0.034(2) -0.0153(18) -0.0120(19) 0.0043(19)
O5 0.021(2) 0.101(4) 0.037(2) 0.015(2) 0.0119(17) -0.009(2)
O6 0.030(2) 0.051(3) 0.0106(17) 0.0015(16) -0.0010(14) -0.0028(17)
O7 0.0238(18) 0.023(2) 0.0267(18) -0.0036(15) 0.0024(14) -0.0080(15)
Cl1 0.0205(7) 0.0344(8) 0.0152(6) -0.0041(6) 0.0017(5) -0.0011(6)
Co1 0.0100(3) 0.0166(3) 0.0119(3) -0.0002(3) 0.0019(2) -0.0001(3)
S1 0.0280(7) 0.0217(7) 0.0162(6) 0.0008(5) 0.0021(5) -0.0002(6)

loop_
_atom_type_symbol
_atom_type_description
_atom_type_scat_dispersion_real
_atom_type_scat_dispersion_imag
_atom_type_scat_source
C C 0.0033 0.0016 'International Tables Vol C Tables 4.2.6.8 and 6.1.1.4'
H H 0 0 'International Tables Vol C Tables 4.2.6.8 and 6.1.1.4'
N N 0.0061 0.0033 'International Tables Vol C Tables 4.2.6.8 and 6.1.1.4'
O O 0.0106 0.006 'International Tables Vol C Tables 4.2.6.8 and 6.1.1.4'
Cl Cl 0.1484 0.1585 'International Tables Vol C Tables 4.2.6.8 and 6.1.1.4'
Co Co 0.3494 0.9721 'International Tables Vol C Tables 4.2.6.8 and 6.1.1.4'
S S 0.1246 0.1234 'International Tables Vol C Tables 4.2.6.8 and 6.1.1.4'

loop_
_geom_angle_atom_site_label_1
_geom_angle_atom_site_label_2
_geom_angle_atom_site_label_3
_geom_angle
N1 C1 C2 114.5(4)
N1 C1 C7 122.7(4)
C2 C1 C7 122.7(4)
N2 C2 C1 113.8(4)
N2 C2 C8 125.2(4)
C1 C2 C8 121.1(4)
N2 C3 C4 109.6(3)
N2 C3 H3A 109.8
C4 C3 H3A 109.8
N2 C3 H3B 109.8
C4 C3 H3B 109.8
H3A C3 H3B 108.2
N3 C4 C3 109.3(3)
N3 C4 H4A 109.8
C3 C4 H4A 109.8
N3 C4 H4B 109.8
C3 C4 H4B 109.8
H4A C4 H4B 108.3
N3 C5 C6 114.5(4)
N3 C5 C9 124.2(4)
C6 C5 C9 121.3(4)
N4 C6 C5 113.5(4)
N4 C6 C10 122.5(4)
C5 C6 C10 123.9(4)
C1 C7 H7A 109.5
C1 C7 H7B 109.5
H7A C7 H7B 109.5
C1 C7 H7C 109.5
H7A C7 H7C 109.5
H7B C7 H7C 109.5
C2 C8 H8A 109.5
C2 C8 H8B 109.5
H8A C8 H8B 109.5
C2 C8 H8C 109.5
H8A C8 H8C 109.5
H8B C8 H8C 109.5
C5 C9 H9A 109.5
C5 C9 H9B 109.5
H9A C9 H9B 109.5
C5 C9 H9C 109.5
H9A C9 H9C 109.5
H9B C9 H9C 109.5
C6 C10 H10A 109.5
C6 C10 H10B 109.5
H10A C10 H10B 109.5
C6 C10 H10C 109.5
H10A C10 H10C 109.5
H10B C10 H10C 109.5
C12 C11 N5 110.3(4)
C12 C11 H11 124.9
N5 C11 H11 124.9
C11 C12 N6 106.3(4)
C11 C12 H12 126.8
N6 C12 H12 126.8
N5 C13 N6 110.9(4)
N5 C13 H13 124.5
N6 C13 H13 124.5
N6 C14 H14A 109.5
N6 C14 H14B 109.5
H14A C14 H14B 109.5
N6 C14 H14C 109.5
H14A C14 H14C 109.5
H14B C14 H14C 109.5
N7 C15 C16 108.7(4)
N7 C15 H15 125.7
C16 C15 H15 125.7
C15 C16 N8 106.0(4)
C15 C16 H16 127
N8 C16 H16 127
N8 C17 N7 110.1(4)
N8 C17 H17 124.9
N7 C17 H17 124.9
N8 C18 H18A 109.5
N8 C18 H18B 109.5
H18A C18 H18B 109.5
N8 C18 H18C 109.5
H18A C18 H18C 109.5
H18B C18 H18C 109.5
S1 C19 H19A 109.5
S1 C19 H19B 109.5
H19A C19 H19B 109.5
S1 C19 H19C 109.5
H19A C19 H19C 109.5
H19B C19 H19C 109.5
S1 C20 H20A 109.5
S1 C20 H20B 109.5
H20A C20 H20B 109.5
S1 C20 H20C 109.5
H20A C20 H20C 109.5
H20B C20 H20C 109.5
O1 N1 C1 122.2(4)
O1 N1 Co1 125.2(3)
C1 N1 Co1 112.5(3)
C2 N2 C3 128.0(4)
C2 N2 Co1 116.1(3)
C3 N2 Co1 115.7(3)
C5 N3 C4 128.0(4)
C5 N3 Co1 115.7(3)
C4 N3 Co1 116.1(3)
O2 N4 C6 120.9(4)
O2 N4 Co1 126.1(3)
C6 N4 Co1 113.0(3)
C13 N5 C11 104.7(4)
C13 N5 Co1 126.8(3)
C11 N5 Co1 128.2(3)
C13 N6 C12 107.7(4)
C13 N6 C14 126.7(4)
C12 N6 C14 125.6(4)
C17 N7 C15 107.1(4)
C17 N7 Co1 128.5(3)
C15 N7 Co1 124.3(3)
C17 N8 C16 108.1(3)
C17 N8 C18 125.2(4)
C16 N8 C18 126.6(4)
O5 Cl1 O4 110.9(2)
O5 Cl1 O6 108.9(2)
O4 Cl1 O6 109.1(2)
O5 Cl1 O3 108.9(2)
O4 Cl1 O3 108.8(2)
O6 Cl1 O3 110.19(19)
N3 Co1 N2 85.38(15)
N3 Co1 N4 83.27(15)
N2 Co1 N4 168.52(15)
N3 Co1 N1 168.07(16)
N2 Co1 N1 82.80(15)
N4 Co1 N1 108.48(16)
N3 Co1 N7 91.19(15)
N2 Co1 N7 91.52(15)
N4 Co1 N7 86.99(14)
N1 Co1 N7 87.49(15)
N3 Co1 N5 90.40(14)
N2 Co1 N5 91.23(15)
N4 Co1 N5 90.58(14)
N1 Co1 N5 91.49(14)
N7 Co1 N5 176.92(15)
O7 S1 C19 106.5(2)
O7 S1 C20 107.18(19)
C19 S1 C20 96.8(2)

loop_
_geom_bond_atom_site_label_1
_geom_bond_atom_site_label_2
_geom_bond_distance
C1 N1 1.316(5)
C1 C2 1.462(6)
C1 C7 1.496(6)
C2 N2 1.280(5)
C2 C8 1.487(6)
C3 N2 1.461(5)
C3 C4 1.513(6)
C3 H3A 0.99
C3 H3B 0.99
C4 N3 1.486(5)
C4 H4A 0.99
C4 H4B 0.99
C5 N3 1.287(5)
C5 C6 1.462(6)
C5 C9 1.492(6)
C6 N4 1.315(5)
C6 C10 1.499(5)
C7 H7A 0.98
C7 H7B 0.98
C7 H7C 0.98
C8 H8A 0.98
C8 H8B 0.98
C8 H8C 0.98
C9 H9A 0.98
C9 H9B 0.98
C9 H9C 0.98
C10 H10A 0.98
C10 H10B 0.98
C10 H10C 0.98
C11 C12 1.346(6)
C11 N5 1.381(5)
C11 H11 0.95
C12 N6 1.366(5)
C12 H12 0.95
C13 N5 1.337(5)
C13 N6 1.344(5)
C13 H13 0.95
C14 N6 1.453(5)
C14 H14A 0.98
C14 H14B 0.98
C14 H14C 0.98
C15 N7 1.361(5)
C15 C16 1.368(6)
C15 H15 0.95
C16 N8 1.379(5)
C16 H16 0.95
C17 N8 1.329(5)
C17 N7 1.334(5)
C17 H17 0.95
C18 N8 1.453(5)
C18 H18A 0.98
C18 H18B 0.98
C18 H18C 0.98
C19 S1 1.774(4)
C19 H19A 0.98
C19 H19B 0.98
C19 H19C 0.98
C20 S1 1.783(4)
C20 H20A 0.98
C20 H20B 0.98
C20 H20C 0.98
N1 O1 1.294(4)
N1 Co1 1.932(3)
N2 Co1 1.884(3)
N3 Co1 1.866(3)
N4 O2 1.293(4)
N4 Co1 1.927(3)
N5 Co1 1.945(3)
N7 Co1 1.945(4)
O3 Cl1 1.445(3)
O4 Cl1 1.435(3)
O5 Cl1 1.432(3)
O6 Cl1 1.438(3)
O7 S1 1.508(3)
